data_7201106
loop_
_publ_author_name
'Alvarado, Luigi'
'Brewer, Cynthia'
'Brewer, Greg'
'Butcher, Ray J.'
'Straka, Alison'
'Viragh, Carol'

_publ_section_title
;
 Supramolecular assemblies prepared from an iron(II) tripodal complex,
 tetrafluoroborate, and alkali metal cations. The effect of cation size
 on coordination number, anion disorder and hydrogen bonding
;
_journal_issue 11
_journal_name_full CrystEngComm
_journal_page_first 2297
_journal_paper_doi 10.1039/b905061b
_journal_volume 11
_journal_year 2009
_chemical_formula_sum 'C18 H24 B3 Cs F12 Fe N10'
_chemical_formula_weight 829.66
_chemical_name_systematic
;
?
;
_space_group_IT_number 147
_symmetry_cell_setting hexagonal
_symmetry_space_group_name_Hall '-P 3'
_symmetry_space_group_name_H-M 'P -3'
_atom_sites_solution_hydrogens geom
_atom_sites_solution_primary direct
_atom_sites_solution_secondary difmap
_audit_creation_method SHELXL-97
_cell_angle_alpha 90.00
_cell_angle_beta 90.00
_cell_angle_gamma 120.00
_cell_formula_units_Z 2
_cell_length_a 13.4660(3)
_cell_length_b 13.4660(3)
_cell_length_c 9.4702(2)
_cell_measurement_reflns_used 10823
_cell_measurement_temperature 296(2)
_cell_measurement_theta_max 32.3833
_cell_measurement_theta_min 4.6155
_cell_volume 1487.19(6)
_computing_cell_refinement
;
CrysAlis RED, Oxford Diffraction Ltd.,
Version 1.171.31.8 (release 12-01-2007 CrysAlis171 .NET)
(compiled Jan 12 2007,17:49:11)
;
_computing_data_collection
;
CrysAlis CCD, Oxford Diffraction Ltd.,
Version 1.171.31.8 (release 12-01-2007 CrysAlis171 .NET)
(compiled Jan 12 2007,17:49:11)
;
_computing_data_reduction
;
CrysAlis RED, Oxford Diffraction Ltd.,
Version 1.171.31.8 (release 12-01-2007 CrysAlis171 .NET)
(compiled Jan 12 2007,17:49:11)
;
_computing_molecular_graphics WinGX
_computing_publication_material WinGX
_computing_structure_refinement 'SHELXL-97 (Sheldrick, 1997)'
_computing_structure_solution 'SHELXS-97 (Sheldrick, 1990)'
_diffrn_ambient_temperature 296(2)
_diffrn_detector_area_resol_mean 10.5081
_diffrn_measured_fraction_theta_full 0.993
_diffrn_measured_fraction_theta_max 0.955
_diffrn_measurement_device_type 'Oxford Diffraction Gemini R'
_diffrn_measurement_method '\w scans'
_diffrn_radiation_monochromator graphite
_diffrn_radiation_source 'fine-focus sealed tube'
_diffrn_radiation_type MoK\a
_diffrn_radiation_wavelength 0.71073
_diffrn_reflns_av_R_equivalents 0.0251
_diffrn_reflns_av_sigmaI/netI 0.0175
_diffrn_reflns_limit_h_max 20
_diffrn_reflns_limit_h_min -20
_diffrn_reflns_limit_k_max 20
_diffrn_reflns_limit_k_min -19
_diffrn_reflns_limit_l_max 13
_diffrn_reflns_limit_l_min -13
_diffrn_reflns_number 21018
_diffrn_reflns_theta_full 25.00
_diffrn_reflns_theta_max 32.45
_diffrn_reflns_theta_min 4.62
_diffrn_standards_decay_% <2%
_diffrn_standards_interval_count 50
_diffrn_standards_number 2
_exptl_absorpt_coefficient_mu 1.819
_exptl_absorpt_correction_T_max 1.00000
_exptl_absorpt_correction_T_min 0.66644
_exptl_absorpt_correction_type multi-scan
_exptl_absorpt_process_details
;
CrysAlis RED, Oxford Diffraction Ltd.,
Version 1.171.31.8 (release 12-01-2007 CrysAlis171 .NET)
(compiled Jan 12 2007,17:49:11)
Empirical absorption correction using spherical harmonics,
implemented in SCALE3 ABSPACK scaling algorithm.
;
_exptl_crystal_colour green
_exptl_crystal_density_diffrn 1.853
_exptl_crystal_density_method 'not measured'
_exptl_crystal_description 'hexagonal plate'
_exptl_crystal_F_000 812
_exptl_crystal_size_max 0.51
_exptl_crystal_size_mid 0.47
_exptl_crystal_size_min 0.23
_refine_diff_density_max 0.977
_refine_diff_density_min -0.821
_refine_diff_density_rms 0.082
_refine_ls_extinction_method none
_refine_ls_goodness_of_fit_ref 1.084
_refine_ls_hydrogen_treatment constr
_refine_ls_matrix_type full
_refine_ls_number_parameters 175
_refine_ls_number_reflns 3421
_refine_ls_number_restraints 56
_refine_ls_restrained_S_all 1.101
_refine_ls_R_factor_all 0.0549
_refine_ls_R_factor_gt 0.0361
_refine_ls_shift/su_max 0.000
_refine_ls_shift/su_mean 0.000
_refine_ls_structure_factor_coef Fsqd
_refine_ls_weighting_details 'calc w=1/[\s^2^(Fo^2^)+(0.0450P)^2^+1.4010P] where P=(Fo^2^+2Fc^2^)/3'
_refine_ls_weighting_scheme calc
_refine_ls_wR_factor_gt 0.0934
_refine_ls_wR_factor_ref 0.1095
_reflns_number_gt 2518
_reflns_number_total 3421
_reflns_threshold_expression I>2\s(I)
_cod_data_source_file b905061b.txt
_cod_data_source_block gab_a28x
_cod_database_code 7201106

loop_
_symmetry_equiv_pos_as_xyz
'x, y, z'
'-y, x-y, z'
'-x+y, -x, z'
'-x, -y, -z'
'y, -x+y, -z'
'x-y, x, -z'

loop_
_atom_site_label
_atom_site_type_symbol
_atom_site_fract_x
_atom_site_fract_y
_atom_site_fract_z
_atom_site_U_iso_or_equiv
_atom_site_adp_type
_atom_site_occupancy
_atom_site_symmetry_multiplicity
_atom_site_calc_flag
_atom_site_refinement_flags
_atom_site_disorder_assembly
_atom_site_disorder_group
Cs1 Cs 1.0000 1.0000 1.0000 0.04920(12) Uani 1 6 d S . .
Cs2 Cs 1.0000 1.0000 0.5000 0.05163(12) Uani 1 6 d S . .
Fe Fe 0.6667 0.3333 0.86258(6) 0.02915(12) Uani 1 3 d S . .
F1A F 0.75468(17) 0.89513(19) 0.85688(19) 0.0927(10) Uani 0.896(4) 1 d PDU A 1
F2A F 0.75017(16) 0.87905(17) 0.62029(18) 0.0792(8) Uani 0.896(4) 1 d PDU A 1
F3A F 0.86268(11) 0.83304(17) 0.7487(2) 0.0587(6) Uani 0.896(4) 1 d PDU A 1
F4A F 0.67043(14) 0.71994(13) 0.7556(3) 0.1047(13) Uani 0.896(4) 1 d PDU A 1
F1B F 0.7319(4) 0.8154(4) 0.8872(2) 0.074(4) Uani 0.104(4) 1 d PDU A 2
F2B F 0.7348(3) 0.9118(3) 0.6911(6) 0.098(5) Uani 0.104(4) 1 d PDU A 2
F3B F 0.87472(17) 0.8693(4) 0.7287(6) 0.078(6) Uani 0.104(4) 1 d PDU A 2
F4B F 0.6959(4) 0.7288(2) 0.6747(5) 0.125(10) Uani 0.104(4) 1 d PDU A 2
N N 0.6667 0.3333 1.2171(5) 0.0548(10) Uani 1 3 d S . .
N1 N 0.68490(18) 0.46889(18) 0.9662(2) 0.0385(4) Uani 1 1 d . . .
N2 N 0.78786(17) 0.45425(17) 0.7475(2) 0.0365(4) Uani 1 1 d . . .
N3 N 0.8929(3) 0.6373(2) 0.7026(3) 0.0635(7) Uani 1 1 d . . .
H3B H 0.9228 0.7104 0.7102 0.076 Uiso 1 1 calc R . .
C1 C 0.6622(3) 0.4379(3) 1.2241(3) 0.0584(8) Uani 1 1 d . . .
H1A H 0.7384 0.5008 1.2448 0.070 Uiso 1 1 calc R . .
H1B H 0.6126 0.4321 1.3019 0.070 Uiso 1 1 calc R . .
C2 C 0.6191(3) 0.4665(3) 1.0903(3) 0.0524(7) Uani 1 1 d . . .
H2A H 0.5390 0.4097 1.0763 0.063 Uiso 1 1 calc R . .
H2B H 0.6245 0.5407 1.1013 0.063 Uiso 1 1 calc R . .
C3 C 0.7555(3) 0.5664(2) 0.9109(3) 0.0478(6) Uani 1 1 d . . .
H3A H 0.7674 0.6358 0.9469 0.057 Uiso 1 1 calc R . .
C4 C 0.8140(2) 0.5587(2) 0.7892(3) 0.0438(5) Uani 1 1 d . . .
C5 C 0.9176(3) 0.5822(3) 0.6011(4) 0.0676(9) Uani 1 1 d . . .
H5A H 0.9688 0.6155 0.5266 0.081 Uiso 1 1 calc R . .
C6 C 0.8525(3) 0.4685(3) 0.6300(3) 0.0516(6) Uani 1 1 d . . .
H6A H 0.8520 0.4097 0.5779 0.062 Uiso 1 1 calc R . .
B B 0.75933(10) 0.83141(11) 0.74539(15) 0.0559(8) Uani 1 1 d D . .

loop_
_atom_site_aniso_label
_atom_site_aniso_U_11
_atom_site_aniso_U_22
_atom_site_aniso_U_33
_atom_site_aniso_U_23
_atom_site_aniso_U_13
_atom_site_aniso_U_12
Cs1 0.05638(16) 0.05638(16) 0.03485(19) 0.000 0.000 0.02819(8)
Cs2 0.05840(17) 0.05840(17) 0.0381(2) 0.000 0.000 0.02920(9)
Fe 0.02892(16) 0.02892(16) 0.0296(2) 0.000 0.000 0.01446(8)
F1A 0.0821(16) 0.128(3) 0.0822(18) -0.0252(18) 0.0085(14) 0.0629(18)
F2A 0.0744(15) 0.0945(18) 0.0761(17) 0.0159(14) -0.0034(13) 0.0478(14)
F3A 0.0517(11) 0.0580(12) 0.0743(14) 0.0011(10) 0.0006(10) 0.0333(9)
F4A 0.0592(15) 0.0668(16) 0.161(4) 0.0407(19) -0.0073(18) 0.0115(12)
F1B 0.079(7) 0.086(7) 0.084(8) -0.020(7) 0.010(6) 0.061(6)
F2B 0.086(6) 0.112(7) 0.089(7) 0.001(7) 0.004(6) 0.044(6)
F3B 0.061(8) 0.064(9) 0.087(9) -0.005(8) 0.005(8) 0.016(7)
F4B 0.066(12) 0.098(14) 0.148(17) -0.039(14) -0.050(13) -0.006(11)
N 0.0586(15) 0.0586(15) 0.047(2) 0.000 0.000 0.0293(8)
N1 0.0457(10) 0.0399(10) 0.0344(9) -0.0044(8) -0.0034(8) 0.0248(9)
N2 0.0352(9) 0.0343(9) 0.0366(9) 0.0036(7) 0.0021(8) 0.0147(8)
N3 0.0656(16) 0.0385(12) 0.0715(18) 0.0191(12) 0.0122(14) 0.0150(11)
C1 0.078(2) 0.0661(18) 0.0337(12) -0.0105(12) -0.0004(13) 0.0381(17)
C2 0.0667(17) 0.0570(15) 0.0454(14) -0.0084(12) 0.0044(13) 0.0398(14)
C3 0.0626(16) 0.0346(11) 0.0466(14) -0.0064(10) -0.0075(12) 0.0247(11)
C4 0.0464(13) 0.0342(11) 0.0449(13) 0.0049(10) -0.0017(11) 0.0157(10)
C5 0.0657(19) 0.0620(19) 0.068(2) 0.0274(16) 0.0250(17) 0.0265(16)
C6 0.0542(15) 0.0564(16) 0.0461(14) 0.0114(12) 0.0154(12) 0.0289(13)
B 0.0440(16) 0.066(2) 0.0537(19) -0.0011(16) 0.0017(14) 0.0245(15)

loop_
_atom_type_symbol
_atom_type_description
_atom_type_scat_dispersion_real
_atom_type_scat_dispersion_imag
_atom_type_scat_source
C C 0.0033 0.0016 'International Tables Vol C Tables 4.2.6.8 and 6.1.1.4'
H H 0.0000 0.0000 'International Tables Vol C Tables 4.2.6.8 and 6.1.1.4'
B B 0.0013 0.0007 'International Tables Vol C Tables 4.2.6.8 and 6.1.1.4'
N N 0.0061 0.0033 'International Tables Vol C Tables 4.2.6.8 and 6.1.1.4'
F F 0.0171 0.0103 'International Tables Vol C Tables 4.2.6.8 and 6.1.1.4'
Fe Fe 0.3463 0.8444 'International Tables Vol C Tables 4.2.6.8 and 6.1.1.4'
Cs Cs -0.3680 2.1192 'International Tables Vol C Tables 4.2.6.8 and 6.1.1.4'

loop_
_geom_angle_atom_site_label_1
_geom_angle_atom_site_label_2
_geom_angle_atom_site_label_3
_geom_angle
_geom_angle_site_symmetry_1
_geom_angle_site_symmetry_3
_geom_angle_publ_flag
F3B Cs1 F3B 122.28(11) 4_777 2_765 ?
F3B Cs1 F3B 122.28(11) 4_777 3_675 ?
F3B Cs1 F3B 57.72(11) 2_765 3_675 ?
F3B Cs1 F3B 57.72(11) 4_777 6_657 ?
F3B Cs1 F3B 122.28(11) 2_765 6_657 ?
F3B Cs1 F3B 179.998(1) 3_675 6_657 ?
F3B Cs1 F3B 57.72(11) 4_777 5_567 ?
F3B Cs1 F3B 179.998(1) 2_765 5_567 ?
F3B Cs1 F3B 122.28(11) 3_675 5_567 ?
F3B Cs1 F3B 57.72(11) 6_657 5_567 ?
F3B Cs1 F3B 180.00(11) 4_777 . ?
F3B Cs1 F3B 57.72(11) 2_765 . ?
F3B Cs1 F3B 57.72(11) 3_675 . ?
F3B Cs1 F3B 122.28(11) 6_657 . ?
F3B Cs1 F3B 122.28(11) 5_567 . ?
F3B Cs1 F3A 8.55(8) 4_777 4_777 ?
F3B Cs1 F3A 119.02(9) 2_765 4_777 ?
F3B Cs1 F3A 113.73(6) 3_675 4_777 ?
F3B Cs1 F3A 66.27(6) 6_657 4_777 ?
F3B Cs1 F3A 60.98(9) 5_567 4_777 ?
F3B Cs1 F3A 171.45(8) . 4_777 ?
F3B Cs1 F3A 113.73(6) 4_777 2_765 ?
F3B Cs1 F3A 8.55(8) 2_765 2_765 ?
F3B Cs1 F3A 60.98(9) 3_675 2_765 ?
F3B Cs1 F3A 119.02(9) 6_657 2_765 ?
F3B Cs1 F3A 171.45(8) 5_567 2_765 ?
F3B Cs1 F3A 66.27(6) . 2_765 ?
F3A Cs1 F3A 110.57(6) 4_777 2_765 ?
F3B Cs1 F3A 119.02(9) 4_777 3_675 ?
F3B Cs1 F3A 66.27(6) 2_765 3_675 ?
F3B Cs1 F3A 8.55(8) 3_675 3_675 ?
F3B Cs1 F3A 171.45(8) 6_657 3_675 ?
F3B Cs1 F3A 113.73(6) 5_567 3_675 ?
F3B Cs1 F3A 60.98(9) . 3_675 ?
F3A Cs1 F3A 110.57(6) 4_777 3_675 ?
F3A Cs1 F3A 69.43(6) 2_765 3_675 ?
F3B Cs1 F3A 60.98(9) 4_777 6_657 ?
F3B Cs1 F3A 113.73(6) 2_765 6_657 ?
F3B Cs1 F3A 171.45(8) 3_675 6_657 ?
F3B Cs1 F3A 8.55(8) 6_657 6_657 ?
F3B Cs1 F3A 66.27(6) 5_567 6_657 ?
F3B Cs1 F3A 119.02(9) . 6_657 ?
F3A Cs1 F3A 69.43(6) 4_777 6_657 ?
F3A Cs1 F3A 110.57(6) 2_765 6_657 ?
F3A Cs1 F3A 180.0 3_675 6_657 ?
F3B Cs1 F3A 66.27(6) 4_777 5_567 ?
F3B Cs1 F3A 171.45(8) 2_765 5_567 ?
F3B Cs1 F3A 119.02(9) 3_675 5_567 ?
F3B Cs1 F3A 60.98(9) 6_657 5_567 ?
F3B Cs1 F3A 8.55(8) 5_567 5_567 ?
F3B Cs1 F3A 113.73(6) . 5_567 ?
F3A Cs1 F3A 69.43(6) 4_777 5_567 ?
F3A Cs1 F3A 180.0 2_765 5_567 ?
F3A Cs1 F3A 110.57(6) 3_675 5_567 ?
F3A Cs1 F3A 69.43(6) 6_657 5_567 ?
F3B Cs1 F3A 171.45(8) 4_777 . ?
F3B Cs1 F3A 60.98(9) 2_765 . ?
F3B Cs1 F3A 66.27(6) 3_675 . ?
F3B Cs1 F3A 113.73(6) 6_657 . ?
F3B Cs1 F3A 119.02(9) 5_567 . ?
F3B Cs1 F3A 8.55(8) . . ?
F3A Cs1 F3A 180.00(5) 4_777 . ?
F3A Cs1 F3A 69.43(6) 2_765 . ?
F3A Cs1 F3A 69.43(6) 3_675 . ?
F3A Cs1 F3A 110.57(6) 6_657 . ?
F3A Cs1 F3A 110.57(6) 5_567 . ?
F3B Cs2 F3B 114.71(16) 4_776 2_765 ?
F3B Cs2 F3B 179.999(1) 4_776 . ?
F3B Cs2 F3B 65.29(16) 2_765 . ?
F3B Cs2 F3B 114.71(16) 4_776 3_675 ?
F3B Cs2 F3B 65.29(16) 2_765 3_675 ?
F3B Cs2 F3B 65.29(16) . 3_675 ?
F3B Cs2 F3B 65.29(16) 4_776 6_656 ?
F3B Cs2 F3B 114.71(16) 2_765 6_656 ?
F3B Cs2 F3B 114.70(16) . 6_656 ?
F3B Cs2 F3B 180.0 3_675 6_656 ?
F3B Cs2 F3B 65.29(16) 4_776 5_566 ?
F3B Cs2 F3B 179.998(1) 2_765 5_566 ?
F3B Cs2 F3B 114.71(16) . 5_566 ?
F3B Cs2 F3B 114.71(16) 3_675 5_566 ?
F3B Cs2 F3B 65.29(16) 6_656 5_566 ?
F3B Cs2 F2A 39.59(6) 4_776 4_776 ?
F3B Cs2 F2A 76.54(11) 2_765 4_776 ?
F3B Cs2 F2A 140.41(6) . 4_776 ?
F3B Cs2 F2A 108.46(7) 3_675 4_776 ?
F3B Cs2 F2A 71.54(7) 6_656 4_776 ?
F3B Cs2 F2A 103.46(11) 5_566 4_776 ?
F3B Cs2 F2A 76.54(11) 4_776 3_675 ?
F3B Cs2 F2A 71.54(7) 2_765 3_675 ?
F3B Cs2 F2A 103.46(11) . 3_675 ?
F3B Cs2 F2A 39.59(6) 3_675 3_675 ?
F3B Cs2 F2A 140.41(6) 6_656 3_675 ?
F3B Cs2 F2A 108.46(7) 5_566 3_675 ?
F2A Cs2 F2A 72.48(3) 4_776 3_675 ?
F3B Cs2 F2A 140.41(6) 4_776 . ?
F3B Cs2 F2A 103.46(11) 2_765 . ?
F3B Cs2 F2A 39.59(6) . . ?
F3B Cs2 F2A 71.54(7) 3_675 . ?
F3B Cs2 F2A 108.46(7) 6_656 . ?
F3B Cs2 F2A 76.54(11) 5_566 . ?
F2A Cs2 F2A 180.0 4_776 . ?
F2A Cs2 F2A 107.53(3) 3_675 . ?
F3B Cs2 F2A 71.54(7) 4_776 5_566 ?
F3B Cs2 F2A 140.41(6) 2_765 5_566 ?
F3B Cs2 F2A 108.46(7) . 5_566 ?
F3B Cs2 F2A 76.54(11) 3_675 5_566 ?
F3B Cs2 F2A 103.46(11) 6_656 5_566 ?
F3B Cs2 F2A 39.59(6) 5_566 5_566 ?
F2A Cs2 F2A 107.53(3) 4_776 5_566 ?
F2A Cs2 F2A 72.47(3) 3_675 5_566 ?
F2A Cs2 F2A 72.47(3) . 5_566 ?
F3B Cs2 F2A 108.46(7) 4_776 2_765 ?
F3B Cs2 F2A 39.59(6) 2_765 2_765 ?
F3B Cs2 F2A 71.54(7) . 2_765 ?
F3B Cs2 F2A 103.46(11) 3_675 2_765 ?
F3B Cs2 F2A 76.54(11) 6_656 2_765 ?
F3B Cs2 F2A 140.41(6) 5_566 2_765 ?
F2A Cs2 F2A 72.47(3) 4_776 2_765 ?
F2A Cs2 F2A 107.53(3) 3_675 2_765 ?
F2A Cs2 F2A 107.53(3) . 2_765 ?
F2A Cs2 F2A 180.00(5) 5_566 2_765 ?
F3B Cs2 F2A 103.46(11) 4_776 6_656 ?
F3B Cs2 F2A 108.46(7) 2_765 6_656 ?
F3B Cs2 F2A 76.54(11) . 6_656 ?
F3B Cs2 F2A 140.41(6) 3_675 6_656 ?
F3B Cs2 F2A 39.59(6) 6_656 6_656 ?
F3B Cs2 F2A 71.54(7) 5_566 6_656 ?
F2A Cs2 F2A 107.53(3) 4_776 6_656 ?
F2A Cs2 F2A 180.0 3_675 6_656 ?
F2A Cs2 F2A 72.47(3) . 6_656 ?
F2A Cs2 F2A 107.52(3) 5_566 6_656 ?
F2A Cs2 F2A 72.47(3) 2_765 6_656 ?
N2 Fe N2 92.11(9) . 3_665 ?
N2 Fe N2 92.11(9) . 2_655 ?
N2 Fe N2 92.11(9) 3_665 2_655 ?
N2 Fe N1 89.65(9) . 3_665 ?
N2 Fe N1 80.88(9) 3_665 3_665 ?
N2 Fe N1 172.83(9) 2_655 3_665 ?
N2 Fe N1 80.88(9) . . ?
N2 Fe N1 172.83(9) 3_665 . ?
N2 Fe N1 89.65(8) 2_655 . ?
N1 Fe N1 97.50(8) 3_665 . ?
N2 Fe N1 172.83(9) . 2_655 ?
N2 Fe N1 89.65(9) 3_665 2_655 ?
N2 Fe N1 80.87(9) 2_655 2_655 ?
N1 Fe N1 97.49(8) 3_665 2_655 ?
N1 Fe N1 97.49(8) . 2_655 ?
N2 Fe N 123.76(6) . . ?
N2 Fe N 123.76(6) 3_665 . ?
N2 Fe N 123.76(6) 2_655 . ?
N1 Fe N 60.24(6) 3_665 . ?
N1 Fe N 60.24(6) . . ?
N1 Fe N 60.24(6) 2_655 . ?
B F1A Cs1 104.02(9) . . ?
B F2A Cs2 103.39(9) . . ?
B F3A Cs2 102.85(9) . . ?
B F3A Cs1 104.76(9) . . ?
Cs2 F3A Cs1 97.46(5) . . ?
B F1B Cs1 95.11(19) . . ?
B F2B Cs2 81.95(18) . . ?
B F3B Cs2 122.7(2) . . ?
B F3B Cs1 107.9(2) . . ?
Cs2 F3B Cs1 107.60(11) . . ?
C1 N C1 119.79(4) 3_665 . ?
C1 N C1 119.79(4) 3_665 2_655 ?
C1 N C1 119.79(4) . 2_655 ?
C1 N Fe 92.6(2) 3_665 . ?
C1 N Fe 92.6(2) . . ?
C1 N Fe 92.6(2) 2_655 . ?
C3 N1 C2 118.7(2) . . ?
C3 N1 Fe 115.35(18) . . ?
C2 N1 Fe 125.75(18) . . ?
C4 N2 C6 106.3(2) . . ?
C4 N2 Fe 112.58(17) . . ?
C6 N2 Fe 140.95(19) . . ?
C4 N3 C5 108.5(3) . . ?
C4 N3 H3B 125.8 . . ?
C5 N3 H3B 125.8 . . ?
N C1 C2 114.6(3) . . ?
N C1 H1A 108.6 . . ?
C2 C1 H1A 108.6 . . ?
N C1 H1B 108.6 . . ?
C2 C1 H1B 108.6 . . ?
H1A C1 H1B 107.6 . . ?
N1 C2 C1 111.8(2) . . ?
N1 C2 H2A 109.3 . . ?
C1 C2 H2A 109.3 . . ?
N1 C2 H2B 109.3 . . ?
C1 C2 H2B 109.3 . . ?
H2A C2 H2B 107.9 . . ?
N1 C3 C4 114.0(2) . . ?
N1 C3 H3A 123.0 . . ?
C4 C3 H3A 123.0 . . ?
N2 C4 N3 109.9(3) . . ?
N2 C4 C3 117.0(2) . . ?
N3 C4 C3 133.2(3) . . ?
N3 C5 C6 106.2(3) . . ?
N3 C5 H5A 126.9 . . ?
C6 C5 H5A 126.9 . . ?
C5 C6 N2 109.2(3) . . ?
C5 C6 H6A 125.4 . . ?
N2 C6 H6A 125.4 . . ?
F4A B F2B 117.56(18) . . ?
F4A B F1B 75.1(2) . . ?
F2B B F1B 109.54(9) . . ?
F4A B F3B 127.9(2) . . ?
F2B B F3B 109.52(9) . . ?
F1B B F3B 109.42(9) . . ?
F4A B F4B 34.8(2) . . ?
F2B B F4B 109.51(9) . . ?
F1B B F4B 109.41(9) . . ?
F3B B F4B 109.43(9) . . ?
F4A B F3A 109.59(9) . . ?
F2B B F3A 129.11(18) . . ?
F1B B F3A 99.7(2) . . ?
F3B B F3A 19.62(19) . . ?
F4B B F3A 98.1(2) . . ?
F4A B F1A 109.77(9) . . ?
F2B B F1A 72.2(3) . . ?
F1B B F1A 42.4(2) . . ?
F3B B F1A 104.5(2) . . ?
F4B B F1A 142.6(2) . . ?
F3A B F1A 109.34(8) . . ?
F4A B F2A 109.61(9) . . ?
F2B B F2A 37.3(3) . . ?
F1B B F2A 145.8(2) . . ?
F3B B F2A 94.3(2) . . ?
F4B B F2A 84.0(2) . . ?
F3A B F2A 109.57(8) . . ?
F1A B F2A 108.94(9) . . ?
F4A B Cs2 136.86(10) . . ?
F2B B Cs2 76.39(19) . . ?
F1B B Cs2 142.18(18) . . ?
F3B B Cs2 39.02(19) . . ?
F4B B Cs2 102.9(2) . . ?
F3A B Cs2 55.81(8) . . ?
F1A B Cs2 113.36(9) . . ?
F2A B Cs2 55.32(8) . . ?
F4A B Cs1 129.06(10) . . ?
F2B B Cs1 103.74(19) . . ?
F1B B Cs1 63.41(18) . . ?
F3B B Cs1 51.6(2) . . ?
F4B B Cs1 146.2(2) . . ?
F3A B Cs1 54.41(8) . . ?
F1A B Cs1 55.07(8) . . ?
F2A B Cs1 121.33(9) . . ?
Cs2 B Cs1 78.82(2) . . ?

loop_
_geom_bond_atom_site_label_1
_geom_bond_atom_site_label_2
_geom_bond_distance
_geom_bond_site_symmetry_2
_geom_bond_publ_flag
Cs1 F3B 3.094(5) 4_777 ?
Cs1 F3B 3.094(5) 2_765 ?
Cs1 F3B 3.094(5) 3_675 ?
Cs1 F3B 3.094(5) 6_657 ?
Cs1 F3B 3.094(5) 5_567 ?
Cs1 F3B 3.094(5) . ?
Cs1 F3A 3.1594(19) 4_777 ?
Cs1 F3A 3.1594(18) 2_765 ?
Cs1 F3A 3.1594(18) 3_675 ?
Cs1 F3A 3.1594(18) 6_657 ?
Cs1 F3A 3.1594(18) 5_567 ?
Cs1 F3A 3.1594(19) . ?
Cs2 F3B 2.769(4) 4_776 ?
Cs2 F3B 2.769(4) 2_765 ?
Cs2 F3B 2.769(4) . ?
Cs2 F3B 2.769(4) 3_675 ?
Cs2 F3B 2.769(4) 6_656 ?
Cs2 F3B 2.769(4) 5_566 ?
Cs2 F2A 3.1286(19) 4_776 ?
Cs2 F2A 3.1287(19) 3_675 ?
Cs2 F2A 3.1287(19) . ?
Cs2 F2A 3.1287(19) 5_566 ?
Cs2 F2A 3.1287(19) 2_765 ?
Cs2 F2A 3.1287(19) 6_656 ?
Fe N2 1.961(2) . ?
Fe N2 1.961(2) 3_665 ?
Fe N2 1.961(2) 2_655 ?
Fe N1 1.977(2) 3_665 ?
Fe N1 1.977(2) . ?
Fe N1 1.977(2) 2_655 ?
Fe N 3.357(5) . ?
F1A B 1.3815(11) . ?
F2A B 1.3817(11) . ?
F3A B 1.3813(11) . ?
F4A B 1.3780(11) . ?
F1B B 1.3809(11) . ?
F2B B 1.3797(11) . ?
F3B B 1.3809(11) . ?
F4B B 1.3809(11) . ?
N C1 1.441(3) 3_665 ?
N C1 1.441(3) . ?
N C1 1.441(3) 2_655 ?
N1 C3 1.286(4) . ?
N1 C2 1.463(4) . ?
N2 C4 1.328(3) . ?
N2 C6 1.366(3) . ?
N3 C4 1.341(4) . ?
N3 C5 1.353(5) . ?
N3 H3B 0.8600 . ?
C1 C2 1.521(5) . ?
C1 H1A 0.9700 . ?
C1 H1B 0.9700 . ?
C2 H2A 0.9700 . ?
C2 H2B 0.9700 . ?
C3 C4 1.428(4) . ?
C3 H3A 0.9300 . ?
C5 C6 1.359(5) . ?
C5 H5A 0.9300 . ?
C6 H6A 0.9300 . ?

loop_
_geom_hbond_atom_site_label_D
_geom_hbond_atom_site_label_H
_geom_hbond_atom_site_label_A
_geom_hbond_distance_DH
_geom_hbond_distance_HA
_geom_hbond_distance_DA
_geom_hbond_angle_DHA
_geom_hbond_site_symmetry_A
N3 H3B F2B 0.86 1.98 2.569(4) 124.9 2_765
N3 H3B F3A 0.86 2.20 2.894(4) 137.3 .
N3 H3B F3B 0.86 2.53 3.263(5) 143.3 .
N3 H3B F2A 0.86 2.60 3.206(3) 128.6 2_765
C3 H3A F1A 0.93 2.36 3.110(3) 137.6 6_657
C3 H3A F4A 0.93 2.78 3.180(4) 106.8 .
C3 H3A F1B 0.93 2.75 3.529(6) 142.2 .
C3 H3A F1B 0.93 2.36 2.914(5) 117.8 6_657

loop_
_geom_torsion_atom_site_label_1
_geom_torsion_atom_site_label_2
_geom_torsion_atom_site_label_3
_geom_torsion_atom_site_label_4
_geom_torsion
_geom_torsion_site_symmetry_1
_geom_torsion_site_symmetry_2
_geom_torsion_site_symmetry_3
_geom_torsion_site_symmetry_4
_geom_torsion_publ_flag
F3B Cs1 F1A B -169.69(12) 4_777 . . . ?
F3B Cs1 F1A B 28.42(12) 2_765 . . . ?
F3B Cs1 F1A B 78.59(14) 3_675 . . . ?
F3B Cs1 F1A B -101.41(14) 6_657 . . . ?
F3B Cs1 F1A B -151.58(12) 5_567 . . . ?
F3B Cs1 F1A B 10.31(12) . . . . ?
F3A Cs1 F1A B 177.40(7) 4_777 . . . ?
F3A Cs1 F1A B 30.58(12) 2_765 . . . ?
F3A Cs1 F1A B 87.30(12) 3_675 . . . ?
F3A Cs1 F1A B -92.70(12) 6_657 . . . ?
F3A Cs1 F1A B -149.42(12) 5_567 . . . ?
F3A Cs1 F1A B -2.61(7) . . . . ?
F3B Cs2 F2A B -179.13(17) 4_776 . . . ?
F3B Cs2 F2A B -14.62(12) 2_765 . . . ?
F3B Cs2 F2A B 0.87(17) . . . . ?
F3B Cs2 F2A B -72.41(15) 3_675 . . . ?
F3B Cs2 F2A B 107.59(15) 6_656 . . . ?
F3B Cs2 F2A B 165.38(12) 5_566 . . . ?
F2A Cs2 F2A B 71(2) 4_776 . . . ?
F2A Cs2 F2A B -89.20(8) 3_675 . . . ?
F2A Cs2 F2A B -153.67(12) 5_566 . . . ?
F2A Cs2 F2A B 26.33(12) 2_765 . . . ?
F2A Cs2 F2A B 90.80(8) 6_656 . . . ?
F3B Cs2 F3A B -129.1(8) 4_776 . . . ?
F3B Cs2 F3A B 146.63(13) 2_765 . . . ?
F3B Cs2 F3A B 50.9(8) . . . . ?
F3B Cs2 F3A B 75.41(12) 3_675 . . . ?
F3B Cs2 F3A B -104.59(12) 6_656 . . . ?
F3B Cs2 F3A B -33.37(13) 5_566 . . . ?
F2A Cs2 F3A B 171.57(8) 4_776 . . . ?
F2A Cs2 F3A B 88.11(9) 3_675 . . . ?
F2A Cs2 F3A B -8.43(8) . . . . ?
F2A Cs2 F3A B 10.08(10) 5_566 . . . ?
F2A Cs2 F3A B -169.92(10) 2_765 . . . ?
F2A Cs2 F3A B -91.89(9) 6_656 . . . ?
F3B Cs2 F3A Cs1 123.9(8) 4_776 . . . ?
F3B Cs2 F3A Cs1 39.57(7) 2_765 . . . ?
F3B Cs2 F3A Cs1 -56.1(8) . . . . ?
F3B Cs2 F3A Cs1 -31.65(10) 3_675 . . . ?
F3B Cs2 F3A Cs1 148.35(10) 6_656 . . . ?
F3B Cs2 F3A Cs1 -140.43(7) 5_566 . . . ?
F2A Cs2 F3A Cs1 64.51(8) 4_776 . . . ?
F2A Cs2 F3A Cs1 -18.95(5) 3_675 . . . ?
F2A Cs2 F3A Cs1 -115.49(8) . . . . ?
F2A Cs2 F3A Cs1 -96.98(3) 5_566 . . . ?
F2A Cs2 F3A Cs1 83.02(3) 2_765 . . . ?
F2A Cs2 F3A Cs1 161.05(5) 6_656 . . . ?
F3B Cs1 F3A B 103.8(3) 4_777 . . . ?
F3B Cs1 F3A B -141.52(12) 2_765 . . . ?
F3B Cs1 F3A B -76.56(12) 3_675 . . . ?
F3B Cs1 F3A B 103.43(12) 6_657 . . . ?
F3B Cs1 F3A B 38.48(12) 5_567 . . . ?
F3B Cs1 F3A B -76.2(3) . . . . ?
F3A Cs1 F3A B 91(11) 4_777 . . . ?
F3A Cs1 F3A B -142.92(10) 2_765 . . . ?
F3A Cs1 F3A B -67.99(12) 3_675 . . . ?
F3A Cs1 F3A B 112.01(12) 6_657 . . . ?
F3A Cs1 F3A B 37.08(10) 5_567 . . . ?
F3B Cs1 F3A Cs2 -150.8(3) 4_777 . . . ?
F3B Cs1 F3A Cs2 -36.07(4) 2_765 . . . ?
F3B Cs1 F3A Cs2 28.89(9) 3_675 . . . ?
F3B Cs1 F3A Cs2 -151.11(9) 6_657 . . . ?
F3B Cs1 F3A Cs2 143.93(4) 5_567 . . . ?
F3B Cs1 F3A Cs2 29.2(3) . . . . ?
F3A Cs1 F3A Cs2 -163(11) 4_777 . . . ?
F3A Cs1 F3A Cs2 -37.466(15) 2_765 . . . ?
F3A Cs1 F3A Cs2 37.466(15) 3_675 . . . ?
F3A Cs1 F3A Cs2 -142.535(15) 6_657 . . . ?
F3A Cs1 F3A Cs2 142.534(15) 5_567 . . . ?
F3B Cs1 F1B B 164.67(14) 4_777 . . . ?
F3B Cs1 F1B B -19.7(3) 2_765 . . . ?
F3B Cs1 F1B B 35.4(3) 3_675 . . . ?
F3B Cs1 F1B B -144.6(3) 6_657 . . . ?
F3B Cs1 F1B B 160.3(3) 5_567 . . . ?
F3B Cs1 F1B B -15.33(14) . . . . ?
F3A Cs1 F1B B 151.91(14) 4_777 . . . ?
F3A Cs1 F1B B -20.2(3) 2_765 . . . ?
F3A Cs1 F1B B 43.8(2) 3_675 . . . ?
F3A Cs1 F1B B -136.2(2) 6_657 . . . ?
F3A Cs1 F1B B 159.8(3) 5_567 . . . ?
F3A Cs1 F1B B -28.09(14) . . . . ?
F3B Cs2 F2B B 164.28(15) 4_776 . . . ?
F3B Cs2 F2B B -48.4(2) 2_765 . . . ?
F3B Cs2 F2B B -15.72(15) . . . . ?
F3B Cs2 F2B B -103.9(3) 3_675 . . . ?
F3B Cs2 F2B B 76.1(3) 6_656 . . . ?
F3B Cs2 F2B B 131.6(2) 5_566 . . . ?
F2A Cs2 F2B B -107.55(14) 4_776 . . . ?
F2A Cs2 F2B B -120.5(2) 3_675 . . . ?
F2A Cs2 F2B B 72.44(14) . . . . ?
F2A Cs2 F2B B 170.4(2) 5_566 . . . ?
F2A Cs2 F2B B -9.6(2) 2_765 . . . ?
F2A Cs2 F2B B 59.5(2) 6_656 . . . ?
F3B Cs2 F3B B -69.4(14) 4_776 . . . ?
F3B Cs2 F3B B 162.4(3) 2_765 . . . ?
F3B Cs2 F3B B 89.5(4) 3_675 . . . ?
F3B Cs2 F3B B -90.5(4) 6_656 . . . ?
F3B Cs2 F3B B -17.6(3) 5_566 . . . ?
F2A Cs2 F3B B 179.0(2) 4_776 . . . ?
F2A Cs2 F3B B 100.3(3) 3_675 . . . ?
F2A Cs2 F3B B -1.0(2) . . . . ?
F2A Cs2 F3B B 24.6(3) 5_566 . . . ?
F2A Cs2 F3B B -155.4(3) 2_765 . . . ?
F2A Cs2 F3B B -79.7(3) 6_656 . . . ?
F3B Cs2 F3B Cs1 164.7(12) 4_776 . . . ?
F3B Cs2 F3B Cs1 36.43(4) 2_765 . . . ?
F3B Cs2 F3B Cs1 -36.43(4) 3_675 . . . ?
F3B Cs2 F3B Cs1 143.57(4) 6_656 . . . ?
F3B Cs2 F3B Cs1 -143.57(4) 5_566 . . . ?
F2A Cs2 F3B Cs1 53.0(2) 4_776 . . . ?
F2A Cs2 F3B Cs1 -25.63(10) 3_675 . . . ?
F2A Cs2 F3B Cs1 -127.0(2) . . . . ?
F2A Cs2 F3B Cs1 -101.36(7) 5_566 . . . ?
F2A Cs2 F3B Cs1 78.64(7) 2_765 . . . ?
F2A Cs2 F3B Cs1 154.37(10) 6_656 . . . ?
F3B Cs1 F3B B 74(20) 4_777 . . . ?
F3B Cs1 F3B B -169.1(3) 2_765 . . . ?
F3B Cs1 F3B B -99.5(3) 3_675 . . . ?
F3B Cs1 F3B B 80.5(3) 6_657 . . . ?
F3B Cs1 F3B B 10.9(3) 5_567 . . . ?
F3A Cs1 F3B B -99.1(3) 4_777 . . . ?
F3A Cs1 F3B B -169.0(2) 2_765 . . . ?
F3A Cs1 F3B B -90.3(2) 3_675 . . . ?
F3A Cs1 F3B B 89.7(2) 6_657 . . . ?
F3A Cs1 F3B B 11.0(2) 5_567 . . . ?
F3A Cs1 F3B B 80.9(3) . . . . ?
F3B Cs1 F3B Cs2 -152(20) 4_777 . . . ?
F3B Cs1 F3B Cs2 -34.81(2) 2_765 . . . ?
F3B Cs1 F3B Cs2 34.81(2) 3_675 . . . ?
F3B Cs1 F3B Cs2 -145.19(2) 6_657 . . . ?
F3B Cs1 F3B Cs2 145.19(2) 5_567 . . . ?
F3A Cs1 F3B Cs2 35.2(3) 4_777 . . . ?
F3A Cs1 F3B Cs2 -34.75(6) 2_765 . . . ?
F3A Cs1 F3B Cs2 44.01(9) 3_675 . . . ?
F3A Cs1 F3B Cs2 -136.00(9) 6_657 . . . ?
F3A Cs1 F3B Cs2 145.25(6) 5_567 . . . ?
F3A Cs1 F3B Cs2 -144.8(3) . . . . ?
N2 Fe N C1 -57.79(17) . . . 3_665 ?
N2 Fe N C1 62.21(17) 3_665 . . 3_665 ?
N2 Fe N C1 -177.80(17) 2_655 . . 3_665 ?
N1 Fe N C1 9.21(17) 3_665 . . 3_665 ?
N1 Fe N C1 -110.79(17) . . . 3_665 ?
N1 Fe N C1 129.21(17) 2_655 . . 3_665 ?
N2 Fe N C1 62.21(17) . . . . ?
N2 Fe N C1 -177.79(17) 3_665 . . . ?
N2 Fe N C1 -57.80(17) 2_655 . . . ?
N1 Fe N C1 129.21(17) 3_665 . . . ?
N1 Fe N C1 9.21(17) . . . . ?
N1 Fe N C1 -110.79(17) 2_655 . . . ?
N2 Fe N C1 -177.79(17) . . . 2_655 ?
N2 Fe N C1 -57.79(17) 3_665 . . 2_655 ?
N2 Fe N C1 62.21(17) 2_655 . . 2_655 ?
N1 Fe N C1 -110.79(17) 3_665 . . 2_655 ?
N1 Fe N C1 129.21(17) . . . 2_655 ?
N1 Fe N C1 9.21(17) 2_655 . . 2_655 ?
N2 Fe N1 C3 4.4(2) . . . . ?
N2 Fe N1 C3 16.5(8) 3_665 . . . ?
N2 Fe N1 C3 -87.8(2) 2_655 . . . ?
N1 Fe N1 C3 92.8(2) 3_665 . . . ?
N1 Fe N1 C3 -168.5(2) 2_655 . . . ?
N Fe N1 C3 142.2(2) . . . . ?
N2 Fe N1 C2 179.1(2) . . . . ?
N2 Fe N1 C2 -168.9(6) 3_665 . . . ?
N2 Fe N1 C2 86.9(2) 2_655 . . . ?
N1 Fe N1 C2 -92.49(18) 3_665 . . . ?
N1 Fe N1 C2 6.1(2) 2_655 . . . ?
N Fe N1 C2 -43.2(2) . . . . ?
N2 Fe N2 C4 177.81(18) 3_665 . . . ?
N2 Fe N2 C4 85.6(2) 2_655 . . . ?
N1 Fe N2 C4 -101.33(19) 3_665 . . . ?
N1 Fe N2 C4 -3.68(18) . . . . ?
N1 Fe N2 C4 73.7(8) 2_655 . . . ?
N Fe N2 C4 -48.3(2) . . . . ?
N2 Fe N2 C6 3.2(3) 3_665 . . . ?
N2 Fe N2 C6 -89.0(3) 2_655 . . . ?
N1 Fe N2 C6 84.0(3) 3_665 . . . ?
N1 Fe N2 C6 -178.3(3) . . . . ?
N1 Fe N2 C6 -100.9(7) 2_655 . . . ?
N Fe N2 C6 137.1(3) . . . . ?
C1 N C1 C2 114.8(4) 3_665 . . . ?
C1 N C1 C2 -74.3(5) 2_655 . . . ?
Fe N C1 C2 20.2(3) . . . . ?
C3 N1 C2 C1 -107.0(3) . . . . ?
Fe N1 C2 C1 78.5(3) . . . . ?
N C1 C2 N1 -54.4(4) . . . . ?
C2 N1 C3 C4 -179.2(2) . . . . ?
Fe N1 C3 C4 -4.1(3) . . . . ?
C6 N2 C4 N3 -0.4(3) . . . . ?
Fe N2 C4 N3 -176.9(2) . . . . ?
C6 N2 C4 C3 179.2(3) . . . . ?
Fe N2 C4 C3 2.7(3) . . . . ?
C5 N3 C4 N2 0.7(4) . . . . ?
C5 N3 C4 C3 -178.7(3) . . . . ?
N1 C3 C4 N2 1.0(4) . . . . ?
N1 C3 C4 N3 -179.6(3) . . . . ?
C4 N3 C5 C6 -0.7(4) . . . . ?
N3 C5 C6 N2 0.5(4) . . . . ?
C4 N2 C6 C5 -0.1(4) . . . . ?
Fe N2 C6 C5 174.8(3) . . . . ?
Cs2 F2B B F4A -136.10(14) . . . . ?
Cs2 F2B B F1B 140.95(19) . . . . ?
Cs2 F2B B F3B 20.9(2) . . . . ?
Cs2 F2B B F4B -99.1(2) . . . . ?
Cs2 F2B B F3A 19.6(3) . . . . ?
Cs2 F2B B F1A 120.42(12) . . . . ?
Cs2 F2B B F2A -49.6(2) . . . . ?
Cs2 F2B B Cs1 74.66(10) . . . . ?
Cs1 F1B B F4A 149.6(2) . . . . ?
Cs1 F1B B F2B -96.0(2) . . . . ?
Cs1 F1B B F3B 24.1(2) . . . . ?
Cs1 F1B B F4B 144.0(2) . . . . ?
Cs1 F1B B F3A 41.75(16) . . . . ?
Cs1 F1B B F1A -66.3(2) . . . . ?
Cs1 F1B B F2A -107.3(3) . . . . ?
Cs1 F1B B Cs2 -3.1(4) . . . . ?
Cs2 F3B B F4A 120.5(2) . . . . ?
Cs1 F3B B F4A -113.7(2) . . . . ?
Cs2 F3B B F2B -33.5(3) . . . . ?
Cs1 F3B B F2B 92.3(2) . . . . ?
Cs2 F3B B F1B -153.6(3) . . . . ?
Cs1 F3B B F1B -27.8(2) . . . . ?
Cs2 F3B B F4B 86.6(3) . . . . ?
Cs1 F3B B F4B -147.6(2) . . . . ?
Cs2 F3B B F3A 143.5(9) . . . . ?
Cs1 F3B B F3A -90.7(7) . . . . ?
Cs2 F3B B F1A -109.4(3) . . . . ?
Cs1 F3B B F1A 16.43(19) . . . . ?
Cs2 F3B B F2A 1.5(3) . . . . ?
Cs1 F3B B F2A 127.27(16) . . . . ?
Cs1 F3B B Cs2 125.8(3) . . . . ?
Cs2 F3B B Cs1 -125.8(3) . . . . ?
Cs2 F3A B F4A 133.99(12) . . . . ?
Cs1 F3A B F4A -124.60(11) . . . . ?
Cs2 F3A B F2B -23.3(3) . . . . ?
Cs1 F3A B F2B 78.2(3) . . . . ?
Cs2 F3A B F1B -148.5(2) . . . . ?
Cs1 F3A B F1B -47.1(2) . . . . ?
Cs2 F3A B F3B -26.9(7) . . . . ?
Cs1 F3A B F3B 74.5(7) . . . . ?
Cs2 F3A B F4B 100.1(2) . . . . ?
Cs1 F3A B F4B -158.5(2) . . . . ?
Cs2 F3A B F1A -105.65(11) . . . . ?
Cs1 F3A B F1A -4.24(12) . . . . ?
Cs2 F3A B F2A 13.69(12) . . . . ?
Cs1 F3A B F2A 115.10(11) . . . . ?
Cs1 F3A B Cs2 101.41(8) . . . . ?
Cs2 F3A B Cs1 -101.41(8) . . . . ?
Cs1 F1A B F4A 124.45(11) . . . . ?
Cs1 F1A B F2B -121.92(17) . . . . ?
Cs1 F1A B F1B 87.4(3) . . . . ?
Cs1 F1A B F3B -15.68(19) . . . . ?
Cs1 F1A B F4B 139.0(3) . . . . ?
Cs1 F1A B F3A 4.20(12) . . . . ?
Cs1 F1A B F2A -115.52(11) . . . . ?
Cs1 F1A B Cs2 -55.99(9) . . . . ?
Cs2 F2A B F4A -134.06(12) . . . . ?
Cs2 F2A B F2B 115.9(3) . . . . ?
Cs2 F2A B F1B 133.7(3) . . . . ?
Cs2 F2A B F3B -1.1(2) . . . . ?
Cs2 F2A B F4B -110.2(2) . . . . ?
Cs2 F2A B F3A -13.77(12) . . . . ?
Cs2 F2A B F1A 105.81(11) . . . . ?
Cs2 F2A B Cs1 45.79(11) . . . . ?
F3B Cs2 B F4A 83.6(4) 4_776 . . . ?
F3B Cs2 B F4A -112.46(16) 2_765 . . . ?
F3B Cs2 B F4A -96.4(4) . . . . ?
F3B Cs2 B F4A -178.59(17) 3_675 . . . ?
F3B Cs2 B F4A 1.41(17) 6_656 . . . ?
F3B Cs2 B F4A 67.54(16) 5_566 . . . ?
F2A Cs2 B F4A -98.14(14) 4_776 . . . ?
F2A Cs2 B F4A 179.14(13) 3_675 . . . ?
F2A Cs2 B F4A 81.86(14) . . . . ?
F2A Cs2 B F4A 106.89(14) 5_566 . . . ?
F2A Cs2 B F4A -73.11(14) 2_765 . . . ?
F2A Cs2 B F4A -0.86(13) 6_656 . . . ?
F3B Cs2 B F2B -32.4(3) 4_776 . . . ?
F3B Cs2 B F2B 131.6(2) 2_765 . . . ?
F3B Cs2 B F2B 147.7(3) . . . . ?
F3B Cs2 B F2B 65.4(3) 3_675 . . . ?
F3B Cs2 B F2B -114.6(3) 6_656 . . . ?
F3B Cs2 B F2B -48.4(2) 5_566 . . . ?
F2A Cs2 B F2B 145.9(2) 4_776 . . . ?
F2A Cs2 B F2B 63.2(2) 3_675 . . . ?
F2A Cs2 B F2B -34.1(2) . . . . ?
F2A Cs2 B F2B -9.1(2) 5_566 . . . ?
F2A Cs2 B F2B 170.9(2) 2_765 . . . ?
F2A Cs2 B F2B -116.8(2) 6_656 . . . ?
F3B Cs2 B F1B -136.8(5) 4_776 . . . ?
F3B Cs2 B F1B 27.1(4) 2_765 . . . ?
F3B Cs2 B F1B 43.2(5) . . . . ?
F3B Cs2 B F1B -39.0(4) 3_675 . . . ?
F3B Cs2 B F1B 141.0(4) 6_656 . . . ?
F3B Cs2 B F1B -152.9(4) 5_566 . . . ?
F2A Cs2 B F1B 41.5(4) 4_776 . . . ?
F2A Cs2 B F1B -41.3(4) 3_675 . . . ?
F2A Cs2 B F1B -138.5(4) . . . . ?
F2A Cs2 B F1B -113.5(4) 5_566 . . . ?
F2A Cs2 B F1B 66.5(4) 2_765 . . . ?
F2A Cs2 B F1B 138.7(4) 6_656 . . . ?
F3B Cs2 B F3B 179.996(2) 4_776 . . . ?
F3B Cs2 B F3B -16.1(3) 2_765 . . . ?
F3B Cs2 B F3B -82.2(4) 3_675 . . . ?
F3B Cs2 B F3B 97.8(4) 6_656 . . . ?
F3B Cs2 B F3B 163.9(3) 5_566 . . . ?
F2A Cs2 B F3B -1.8(3) 4_776 . . . ?
F2A Cs2 B F3B -84.5(3) 3_675 . . . ?
F2A Cs2 B F3B 178.2(3) . . . . ?
F2A Cs2 B F3B -156.7(3) 5_566 . . . ?
F2A Cs2 B F3B 23.3(3) 2_765 . . . ?
F2A Cs2 B F3B 95.5(3) 6_656 . . . ?
F3B Cs2 B F4B 74.9(3) 4_776 . . . ?
F3B Cs2 B F4B -121.1(2) 2_765 . . . ?
F3B Cs2 B F4B -105.1(3) . . . . ?
F3B Cs2 B F4B 172.7(3) 3_675 . . . ?
F3B Cs2 B F4B -7.3(3) 6_656 . . . ?
F3B Cs2 B F4B 58.9(2) 5_566 . . . ?
F2A Cs2 B F4B -106.8(2) 4_776 . . . ?
F2A Cs2 B F4B 170.5(2) 3_675 . . . ?
F2A Cs2 B F4B 73.2(2) . . . . ?
F2A Cs2 B F4B 98.2(2) 5_566 . . . ?
F2A Cs2 B F4B -81.8(2) 2_765 . . . ?
F2A Cs2 B F4B -9.5(2) 6_656 . . . ?
F3B Cs2 B F3A 166.0(3) 4_776 . . . ?
F3B Cs2 B F3A -30.06(11) 2_765 . . . ?
F3B Cs2 B F3A -14.0(3) . . . . ?
F3B Cs2 B F3A -96.19(14) 3_675 . . . ?
F3B Cs2 B F3A 83.81(14) 6_656 . . . ?
F3B Cs2 B F3A 149.94(11) 5_566 . . . ?
F2A Cs2 B F3A -15.73(14) 4_776 . . . ?
F2A Cs2 B F3A -98.46(10) 3_675 . . . ?
F2A Cs2 B F3A 164.26(14) . . . . ?
F2A Cs2 B F3A -170.71(10) 5_566 . . . ?
F2A Cs2 B F3A 9.29(10) 2_765 . . . ?
F2A Cs2 B F3A 81.54(10) 6_656 . . . ?
F3B Cs2 B F1A -95.8(3) 4_776 . . . ?
F3B Cs2 B F1A 68.15(10) 2_765 . . . ?
F3B Cs2 B F1A 84.2(3) . . . . ?
F3B Cs2 B F1A 2.01(15) 3_675 . . . ?
F3B Cs2 B F1A -177.99(15) 6_656 . . . ?
F3B Cs2 B F1A -111.86(10) 5_566 . . . ?
F2A Cs2 B F1A 82.47(11) 4_776 . . . ?
F2A Cs2 B F1A -0.25(9) 3_675 . . . ?
F2A Cs2 B F1A -97.53(11) . . . . ?
F2A Cs2 B F1A -72.51(9) 5_566 . . . ?
F2A Cs2 B F1A 107.50(9) 2_765 . . . ?
F2A Cs2 B F1A 179.75(9) 6_656 . . . ?
F3B Cs2 B F2A 1.8(3) 4_776 . . . ?
F3B Cs2 B F2A 165.68(12) 2_765 . . . ?
F3B Cs2 B F2A -178.2(3) . . . . ?
F3B Cs2 B F2A 99.55(16) 3_675 . . . ?
F3B Cs2 B F2A -80.45(16) 6_656 . . . ?
F3B Cs2 B F2A -14.32(12) 5_566 . . . ?
F2A Cs2 B F2A 180.0 4_776 . . . ?
F2A Cs2 B F2A 97.28(7) 3_675 . . . ?
F2A Cs2 B F2A 25.03(10) 5_566 . . . ?
F2A Cs2 B F2A -154.97(10) 2_765 . . . ?
F2A Cs2 B F2A -82.72(7) 6_656 . . . ?
F3B Cs2 B Cs1 -139.6(3) 4_776 . . . ?
F3B Cs2 B Cs1 24.29(5) 2_765 . . . ?
F3B Cs2 B Cs1 40.4(3) . . . . ?
F3B Cs2 B Cs1 -41.84(11) 3_675 . . . ?
F3B Cs2 B Cs1 138.16(11) 6_656 . . . ?
F3B Cs2 B Cs1 -155.71(5) 5_566 . . . ?
F2A Cs2 B Cs1 38.61(11) 4_776 . . . ?
F2A Cs2 B Cs1 -44.11(4) 3_675 . . . ?
F2A Cs2 B Cs1 -141.39(11) . . . . ?
F2A Cs2 B Cs1 -116.36(2) 5_566 . . . ?
F2A Cs2 B Cs1 63.64(2) 2_765 . . . ?
F2A Cs2 B Cs1 135.89(4) 6_656 . . . ?
F3B Cs1 B F4A -68.5(2) 4_777 . . . ?
F3B Cs1 B F4A 120.96(14) 2_765 . . . ?
F3B Cs1 B F4A -179.28(16) 3_675 . . . ?
F3B Cs1 B F4A 0.72(16) 6_657 . . . ?
F3B Cs1 B F4A -59.04(14) 5_567 . . . ?
F3B Cs1 B F4A 111.5(2) . . . . ?
F3A Cs1 B F4A -92.85(13) 4_777 . . . ?
F3A Cs1 B F4A 121.59(13) 2_765 . . . ?
F3A Cs1 B F4A -169.69(15) 3_675 . . . ?
F3A Cs1 B F4A 10.31(15) 6_657 . . . ?
F3A Cs1 B F4A -58.41(13) 5_567 . . . ?
F3A Cs1 B F4A 87.14(13) . . . . ?
F3B Cs1 B F2B 75.81(18) 4_777 . . . ?
F3B Cs1 B F2B -94.8(2) 2_765 . . . ?
F3B Cs1 B F2B -35.0(3) 3_675 . . . ?
F3B Cs1 B F2B 145.0(3) 6_657 . . . ?
F3B Cs1 B F2B 85.2(2) 5_567 . . . ?
F3B Cs1 B F2B -104.19(18) . . . . ?
F3A Cs1 B F2B 51.4(2) 4_777 . . . ?
F3A Cs1 B F2B -94.1(2) 2_765 . . . ?
F3A Cs1 B F2B -25.4(2) 3_675 . . . ?
F3A Cs1 B F2B 154.6(2) 6_657 . . . ?
F3A Cs1 B F2B 85.9(2) 5_567 . . . ?
F3A Cs1 B F2B -128.6(2) . . . . ?
F3B Cs1 B F1B -29.4(3) 4_777 . . . ?
F3B Cs1 B F1B 160.0(3) 2_765 . . . ?
F3B Cs1 B F1B -140.2(3) 3_675 . . . ?
F3B Cs1 B F1B 39.8(3) 6_657 . . . ?
F3B Cs1 B F1B -20.0(3) 5_567 . . . ?
F3B Cs1 B F1B 150.6(3) . . . . ?
F3A Cs1 B F1B -53.8(3) 4_777 . . . ?
F3A Cs1 B F1B 160.6(3) 2_765 . . . ?
F3A Cs1 B F1B -130.6(3) 3_675 . . . ?
F3A Cs1 B F1B 49.4(3) 6_657 . . . ?
F3A Cs1 B F1B -19.4(3) 5_567 . . . ?
F3A Cs1 B F1B 126.2(3) . . . . ?
F3B Cs1 B F3B 180.0 4_777 . . . ?
F3B Cs1 B F3B 9.4(2) 2_765 . . . ?
F3B Cs1 B F3B 69.2(3) 3_675 . . . ?
F3B Cs1 B F3B -110.8(3) 6_657 . . . ?
F3B Cs1 B F3B -170.6(2) 5_567 . . . ?
F3A Cs1 B F3B 155.6(2) 4_777 . . . ?
F3A Cs1 B F3B 10.1(2) 2_765 . . . ?
F3A Cs1 B F3B 78.8(2) 3_675 . . . ?
F3A Cs1 B F3B -101.2(2) 6_657 . . . ?
F3A Cs1 B F3B -169.9(2) 5_567 . . . ?
F3A Cs1 B F3B -24.4(2) . . . . ?
F3B Cs1 B F4B -114.9(3) 4_777 . . . ?
F3B Cs1 B F4B 74.6(4) 2_765 . . . ?
F3B Cs1 B F4B 134.3(4) 3_675 . . . ?
F3B Cs1 B F4B -45.7(4) 6_657 . . . ?
F3B Cs1 B F4B -105.4(4) 5_567 . . . ?
F3B Cs1 B F4B 65.1(3) . . . . ?
F3A Cs1 B F4B -139.3(4) 4_777 . . . ?
F3A Cs1 B F4B 75.2(4) 2_765 . . . ?
F3A Cs1 B F4B 143.9(4) 3_675 . . . ?
F3A Cs1 B F4B -36.1(4) 6_657 . . . ?
F3A Cs1 B F4B -104.8(4) 5_567 . . . ?
F3A Cs1 B F4B 40.7(4) . . . . ?
F3B Cs1 B F3A -155.6(2) 4_777 . . . ?
F3B Cs1 B F3A 33.81(11) 2_765 . . . ?
F3B Cs1 B F3A 93.58(13) 3_675 . . . ?
F3B Cs1 B F3A -86.42(13) 6_657 . . . ?
F3B Cs1 B F3A -146.19(11) 5_567 . . . ?
F3B Cs1 B F3A 24.4(2) . . . . ?
F3A Cs1 B F3A 180.002(1) 4_777 . . . ?
F3A Cs1 B F3A 34.45(10) 2_765 . . . ?
F3A Cs1 B F3A 103.17(13) 3_675 . . . ?
F3A Cs1 B F3A -76.83(13) 6_657 . . . ?
F3A Cs1 B F3A -145.55(10) 5_567 . . . ?
F3B Cs1 B F1A 19.5(2) 4_777 . . . ?
F3B Cs1 B F1A -151.06(12) 2_765 . . . ?
F3B Cs1 B F1A -91.30(15) 3_675 . . . ?
F3B Cs1 B F1A 88.70(15) 6_657 . . . ?
F3B Cs1 B F1A 28.94(12) 5_567 . . . ?
F3B Cs1 B F1A -160.5(2) . . . . ?
F3A Cs1 B F1A -4.88(14) 4_777 . . . ?
F3A Cs1 B F1A -150.43(11) 2_765 . . . ?
F3A Cs1 B F1A -81.71(13) 3_675 . . . ?
F3A Cs1 B F1A 98.29(13) 6_657 . . . ?
F3A Cs1 B F1A 29.57(11) 5_567 . . . ?
F3A Cs1 B F1A 175.12(14) . . . . ?
F3B Cs1 B F2A 111.7(2) 4_777 . . . ?
F3B Cs1 B F2A -58.86(11) 2_765 . . . ?
F3B Cs1 B F2A 0.91(14) 3_675 . . . ?
F3B Cs1 B F2A -179.09(14) 6_657 . . . ?
F3B Cs1 B F2A 121.14(11) 5_567 . . . ?
F3B Cs1 B F2A -68.3(2) . . . . ?
F3A Cs1 B F2A 87.33(11) 4_777 . . . ?
F3A Cs1 B F2A -58.23(10) 2_765 . . . ?
F3A Cs1 B F2A 10.50(12) 3_675 . . . ?
F3A Cs1 B F2A -169.50(12) 6_657 . . . ?
F3A Cs1 B F2A 121.77(10) 5_567 . . . ?
F3A Cs1 B F2A -92.67(11) . . . . ?
F3B Cs1 B Cs2 148.6(2) 4_777 . . . ?
F3B Cs1 B Cs2 -21.93(4) 2_765 . . . ?
F3B Cs1 B Cs2 37.83(9) 3_675 . . . ?
F3B Cs1 B Cs2 -142.17(9) 6_657 . . . ?
F3B Cs1 B Cs2 158.07(4) 5_567 . . . ?
F3B Cs1 B Cs2 -31.4(2) . . . . ?
F3A Cs1 B Cs2 124.25(10) 4_777 . . . ?
F3A Cs1 B Cs2 -21.30(2) 2_765 . . . ?
F3A Cs1 B Cs2 47.42(4) 3_675 . . . ?
F3A Cs1 B Cs2 -132.58(4) 6_657 . . . ?
F3A Cs1 B Cs2 158.70(2) 5_567 . . . ?
F3A Cs1 B Cs2 -55.75(10) . . . . ?
